data_2230706
loop_
_publ_author_name
'Agah, Ali Akbar'
'Saadati Moshtaghin, Hamid Reza'
'Notash, Behrouz'
'Amiri Rudbari, Hadi'
'Bruno, Giuseppe'

_publ_section_title
;
 Propane-1,2-diaminium
 bis(pyridine-2,6-dicarboxylato-\k^3^<i>O</i>^2^,<i>N</i>,<i>O</i>^6^)mercurate(II)
 dihydrate
;
_journal_coeditor_code HY2434
_journal_issue 7
_journal_name_full 'Acta Crystallographica Section E'
_journal_page_first m983
_journal_paper_doi 10.1107/S1600536811024366
_journal_volume 67
_journal_year 2011
_chemical_formula_iupac '(C3 H12 N2) [Hg (C7 H3 N O4)2], 2H2 O'
_chemical_formula_moiety 'C3 H12 N2 2+, C14 H6 Hg N2 O8 2-, 2(H2 O)'
_chemical_formula_sum 'C17 H22 Hg N4 O10'
_chemical_formula_weight 642.98
_chemical_name_systematic
;
Propane-1,2-diaminium bis(pyridine-2,6-dicarboxylato-
\k^3^<i>O</i>^2^,<i>N</i>,<i>O</i>^6^)mercurate(II) dihydrate
;
_space_group_IT_number 2
_symmetry_cell_setting triclinic
_symmetry_space_group_name_Hall '-P 1'
_symmetry_space_group_name_H-M 'P -1'
_atom_sites_solution_hydrogens geom
_atom_sites_solution_primary direct
_atom_sites_solution_secondary difmap
_audit_creation_method SHELXL-97
_cell_angle_alpha 86.330(10)
_cell_angle_beta 74.08(2)
_cell_angle_gamma 65.180(10)
_cell_formula_units_Z 2
_cell_length_a 8.627(3)
_cell_length_b 10.253(4)
_cell_length_c 13.307(5)
_cell_measurement_reflns_used 9853
_cell_measurement_temperature 293(2)
_cell_measurement_theta_max 30.17
_cell_measurement_theta_min 2.63
_cell_volume 1025.6(7)
_computing_cell_refinement 'SAINT (Bruker, 2007)'
_computing_data_collection 'APEX2 (Bruker, 2007)'
_computing_data_reduction 'SAINT (Bruker, 2007)'
_computing_molecular_graphics 'ORTEP-3 (Farrugia, 1997)'
_computing_publication_material 'SHELXTL (Sheldrick, 2008)'
_computing_structure_refinement 'SHELXL97 (Sheldrick, 2008)'
_computing_structure_solution 'SHELXS97 (Sheldrick, 2008)'
_diffrn_ambient_temperature 293(2)
_diffrn_measured_fraction_theta_full 0.996
_diffrn_measured_fraction_theta_max 0.996
_diffrn_measurement_device_type 'Bruker APEXII CCD'
_diffrn_measurement_method '\f and \w'
_diffrn_radiation_monochromator graphite
_diffrn_radiation_source 'fine-focus sealed tube'
_diffrn_radiation_type MoK\a
_diffrn_radiation_wavelength 0.71073
_diffrn_reflns_av_R_equivalents 0.0335
_diffrn_reflns_av_sigmaI/netI 0.0165
_diffrn_reflns_limit_h_max 12
_diffrn_reflns_limit_h_min -12
_diffrn_reflns_limit_k_max 14
_diffrn_reflns_limit_k_min -14
_diffrn_reflns_limit_l_max 18
_diffrn_reflns_limit_l_min -18
_diffrn_reflns_number 42213
_diffrn_reflns_theta_full 30.20
_diffrn_reflns_theta_max 30.20
_diffrn_reflns_theta_min 2.63
_exptl_absorpt_coefficient_mu 7.569
_exptl_absorpt_correction_T_max 0.7460
_exptl_absorpt_correction_T_min 0.3840
_exptl_absorpt_correction_type multi-scan
_exptl_absorpt_process_details '(SADABS; Sheldrick, 1996)'
_exptl_crystal_colour yellow
_exptl_crystal_density_diffrn 2.082
_exptl_crystal_density_method 'not measured'
_exptl_crystal_description block
_exptl_crystal_F_000 624
_exptl_crystal_size_max 0.40
_exptl_crystal_size_mid 0.30
_exptl_crystal_size_min 0.20
_refine_diff_density_max 0.862
_refine_diff_density_min -1.276
_refine_ls_extinction_coef 0.0127(3)
_refine_ls_extinction_expression Fc^*^=kFc[1+0.001xFc^2^\l^3^/sin(2\q)]^-1/4^
_refine_ls_extinction_method 'SHELXL97 (Sheldrick, 2008)'
_refine_ls_goodness_of_fit_ref 1.125
_refine_ls_hydrogen_treatment mixed
_refine_ls_matrix_type full
_refine_ls_number_parameters 306
_refine_ls_number_reflns 6084
_refine_ls_number_restraints 1
_refine_ls_restrained_S_all 1.125
_refine_ls_R_factor_all 0.0177
_refine_ls_R_factor_gt 0.0167
_refine_ls_shift/su_max 0.002
_refine_ls_shift/su_mean 0.000
_refine_ls_structure_factor_coef Fsqd
_refine_ls_weighting_details 'calc w=1/[\s^2^(Fo^2^)+(0.0168P)^2^+0.6039P] where P=(Fo^2^+2Fc^2^)/3'
_refine_ls_weighting_scheme calc
_refine_ls_wR_factor_gt 0.0408
_refine_ls_wR_factor_ref 0.0412
_reflns_number_gt 5880
_reflns_number_total 6084
_reflns_threshold_expression I>2\s(I)
_cod_data_source_file hy2434.cif
_cod_data_source_block I
_cod_database_code 2230706
_cod_database_fobs_code 2230706

loop_
_symmetry_equiv_pos_as_xyz
'x, y, z'
'-x, -y, -z'

loop_
_atom_site_type_symbol
_atom_site_label
_atom_site_fract_x
_atom_site_fract_y
_atom_site_fract_z
_atom_site_U_iso_or_equiv
_atom_site_adp_type
_atom_site_calc_flag
_atom_site_refinement_flags
_atom_site_occupancy
_atom_site_symmetry_multiplicity
_atom_site_disorder_assembly
_atom_site_disorder_group
C C1 0.0952(3) 0.2606(2) 0.35723(16) 0.0295(3) Uani d . 1 1 . .
C C2 0.1682(2) 0.33158(18) 0.41789(14) 0.0241(3) Uani d . 1 1 . .
C C3 0.1950(3) 0.2868(2) 0.51469(15) 0.0301(4) Uani d . 1 1 . .
H H3 0.1721 0.2096 0.5436 0.036 Uiso calc R 1 1 . .
C C4 0.2562(3) 0.3584(2) 0.56779(15) 0.0326(4) Uani d . 1 1 . .
H H4 0.2756 0.3296 0.6326 0.039 Uiso calc R 1 1 . .
C C5 0.2882(2) 0.4740(2) 0.52308(15) 0.0303(4) Uani d . 1 1 . .
H H5 0.3300 0.5232 0.5573 0.036 Uiso calc R 1 1 . .
C C6 0.2570(2) 0.51473(18) 0.42708(14) 0.0238(3) Uani d . 1 1 . .
C C7 0.2786(2) 0.6458(2) 0.37671(15) 0.0284(3) Uani d . 1 1 . .
C C8 -0.0385(3) 0.6975(2) 0.07655(16) 0.0310(4) Uani d . 1 1 . .
C C9 0.1281(2) 0.58638(19) 0.00393(14) 0.0254(3) Uani d . 1 1 . .
C C10 0.1569(3) 0.5844(2) -0.10336(16) 0.0336(4) Uani d . 1 1 . .
H H10 0.0734 0.6516 -0.1338 0.040 Uiso calc R 1 1 . .
C C11 0.3121(3) 0.4807(3) -0.16443(17) 0.0417(5) Uani d . 1 1 . .
H H11 0.3338 0.4768 -0.2368 0.050 Uiso calc R 1 1 . .
C C12 0.4349(3) 0.3832(3) -0.11813(17) 0.0377(4) Uani d . 1 1 . .
H H12 0.5402 0.3135 -0.1589 0.045 Uiso calc R 1 1 . .
C C13 0.3999(2) 0.38984(19) -0.01001(15) 0.0269(3) Uani d . 1 1 . .
C C14 0.5322(3) 0.2844(2) 0.04488(17) 0.0327(4) Uani d . 1 1 . .
C C15 0.9453(3) 0.0165(2) 0.18507(18) 0.0342(4) Uani d . 1 1 . .
H H15A 0.9845 -0.0488 0.1245 0.041 Uiso calc R 1 1 . .
H H15B 0.9118 0.1136 0.1615 0.041 Uiso calc R 1 1 . .
C C16 0.7860(3) 0.0057(2) 0.26298(16) 0.0301(3) Uani d . 1 1 . .
H H16 0.8265 -0.0875 0.2945 0.036 Uiso calc R 1 1 . .
C C17 0.6924(4) 0.1229(4) 0.3497(2) 0.0569(7) Uani d . 1 1 . .
H H17A 0.5935 0.1098 0.3959 0.085 Uiso calc R 1 1 . .
H H17B 0.6506 0.2150 0.3201 0.085 Uiso calc R 1 1 . .
H H17C 0.7736 0.1183 0.3882 0.085 Uiso calc R 1 1 . .
N N1 0.6591(2) 0.01061(18) 0.20471(15) 0.0329(3) Uani d . 1 1 . .
H H1A 0.7145 -0.0584 0.1535 0.049 Uiso calc R 1 1 . .
H H1B 0.6181 0.0960 0.1775 0.049 Uiso calc R 1 1 . .
H H1C 0.5690 -0.0029 0.2483 0.049 Uiso calc R 1 1 . .
N N2 1.0926(2) -0.0202(2) 0.23407(17) 0.0392(4) Uani d . 1 1 . .
H H2A 1.1850 -0.0134 0.1877 0.059 Uiso calc R 1 1 . .
H H2B 1.1243 -0.1098 0.2548 0.059 Uiso calc R 1 1 . .
H H2C 1.0569 0.0405 0.2891 0.059 Uiso calc R 1 1 . .
N N3 0.19989(19) 0.44291(15) 0.37622(11) 0.0230(3) Uani d . 1 1 . .
N N4 0.2479(2) 0.48991(15) 0.04832(12) 0.0237(3) Uani d . 1 1 . .
O O1 0.0755(2) 0.15236(17) 0.39594(15) 0.0441(4) Uani d . 1 1 . .
O O2 0.3667(3) 0.69114(19) 0.41085(17) 0.0491(4) Uani d . 1 1 . .
O O3 0.0587(3) 0.31498(18) 0.27586(13) 0.0433(4) Uani d . 1 1 . .
O O4 0.2038(2) 0.69576(15) 0.30516(12) 0.0347(3) Uani d . 1 1 . .
O O5 -0.1423(2) 0.79421(18) 0.03529(14) 0.0483(4) Uani d . 1 1 . .
O O6 0.6731(2) 0.1974(2) -0.01150(17) 0.0553(5) Uani d . 1 1 . .
O O7 0.4868(2) 0.29338(18) 0.14278(13) 0.0434(4) Uani d . 1 1 . .
O O8 -0.0605(2) 0.68596(16) 0.17330(12) 0.0382(3) Uani d . 1 1 . .
O O10 0.4210(3) 0.9319(3) 0.3570(2) 0.0615(6) Uani d . 1 1 . .
Hg Hg1 0.179763(10) 0.496442(7) 0.218696(5) 0.03198(4) Uani d . 1 1 . .
O O9 1.3514(3) 0.0549(4) 0.09976(19) 0.0606(5) Uani d D 1 1 . .
H H10A 0.419(5) 0.862(4) 0.370(3) 0.069(12) Uiso d . 1 1 . .
H H10B 0.334(5) 0.989(4) 0.377(3) 0.052(10) Uiso d . 1 1 . .
H H9A 1.293(6) 0.122(5) 0.084(4) 0.088(17) Uiso d . 1 1 . .
H H9B 1.393(9) -0.001(6) 0.061(5) 0.18(3) Uiso d D 1 1 . .

loop_
_atom_site_aniso_label
_atom_site_aniso_U_11
_atom_site_aniso_U_22
_atom_site_aniso_U_33
_atom_site_aniso_U_12
_atom_site_aniso_U_13
_atom_site_aniso_U_23
C1 0.0315(8) 0.0228(8) 0.0363(9) -0.0110(7) -0.0132(7) 0.0022(7)
C2 0.0247(7) 0.0204(7) 0.0261(8) -0.0076(6) -0.0089(6) 0.0038(6)
C3 0.0323(9) 0.0291(9) 0.0301(9) -0.0131(7) -0.0124(7) 0.0114(7)
C4 0.0351(9) 0.0380(10) 0.0260(8) -0.0133(8) -0.0151(7) 0.0099(7)
C5 0.0286(8) 0.0347(9) 0.0284(9) -0.0111(7) -0.0125(7) 0.0017(7)
C6 0.0223(7) 0.0220(7) 0.0260(8) -0.0076(6) -0.0078(6) 0.0019(6)
C7 0.0290(8) 0.0246(8) 0.0313(9) -0.0116(7) -0.0077(7) 0.0030(7)
C8 0.0365(9) 0.0218(8) 0.0345(9) -0.0084(7) -0.0163(8) 0.0045(7)
C9 0.0342(8) 0.0220(7) 0.0258(8) -0.0144(7) -0.0137(7) 0.0063(6)
C10 0.0464(11) 0.0361(10) 0.0287(9) -0.0232(9) -0.0186(8) 0.0111(7)
C11 0.0541(13) 0.0533(13) 0.0222(8) -0.0278(11) -0.0091(8) 0.0034(8)
C12 0.0392(10) 0.0416(11) 0.0283(9) -0.0173(9) -0.0014(8) -0.0032(8)
C13 0.0298(8) 0.0242(8) 0.0285(8) -0.0134(7) -0.0072(6) 0.0007(6)
C14 0.0327(9) 0.0227(8) 0.0429(11) -0.0102(7) -0.0127(8) 0.0013(7)
C15 0.0349(9) 0.0306(9) 0.0407(10) -0.0160(8) -0.0138(8) 0.0100(8)
C16 0.0316(8) 0.0293(9) 0.0314(9) -0.0125(7) -0.0130(7) 0.0060(7)
C17 0.0466(13) 0.0685(18) 0.0495(14) -0.0182(13) -0.0080(11) -0.0214(13)
N1 0.0321(8) 0.0284(8) 0.0394(9) -0.0107(6) -0.0157(7) 0.0054(7)
N2 0.0351(9) 0.0301(8) 0.0578(12) -0.0163(7) -0.0186(8) 0.0111(8)
N3 0.0256(6) 0.0198(6) 0.0219(6) -0.0070(5) -0.0082(5) 0.0028(5)
N4 0.0307(7) 0.0191(6) 0.0234(6) -0.0109(6) -0.0102(5) 0.0033(5)
O1 0.0553(10) 0.0321(8) 0.0602(11) -0.0265(7) -0.0287(8) 0.0140(7)
O2 0.0566(10) 0.0410(9) 0.0735(12) -0.0324(8) -0.0384(9) 0.0194(8)
O3 0.0666(11) 0.0395(8) 0.0414(8) -0.0293(8) -0.0320(8) 0.0098(7)
O4 0.0499(8) 0.0271(7) 0.0328(7) -0.0192(6) -0.0166(6) 0.0087(5)
O5 0.0521(9) 0.0334(8) 0.0470(9) 0.0010(7) -0.0262(8) 0.0068(7)
O6 0.0390(9) 0.0432(10) 0.0602(12) 0.0033(7) -0.0084(8) -0.0071(8)
O7 0.0461(9) 0.0327(8) 0.0399(8) -0.0019(6) -0.0187(7) 0.0054(6)
O8 0.0409(8) 0.0298(7) 0.0304(7) -0.0017(6) -0.0104(6) 0.0010(6)
O10 0.0463(11) 0.0377(10) 0.0917(17) -0.0187(9) -0.0075(11) 0.0200(11)
Hg1 0.04592(5) 0.02638(5) 0.02169(4) -0.01097(3) -0.01378(3) 0.00471(2)
O9 0.0505(11) 0.0801(17) 0.0505(12) -0.0271(12) -0.0126(9) 0.0001(12)

loop_
_atom_type_symbol
_atom_type_description
_atom_type_scat_dispersion_real
_atom_type_scat_dispersion_imag
_atom_type_scat_source
C C 0.0033 0.0016 'International Tables Vol C Tables 4.2.6.8 and 6.1.1.4'
H H 0.0000 0.0000 'International Tables Vol C Tables 4.2.6.8 and 6.1.1.4'
N N 0.0061 0.0033 'International Tables Vol C Tables 4.2.6.8 and 6.1.1.4'
O O 0.0106 0.0060 'International Tables Vol C Tables 4.2.6.8 and 6.1.1.4'
Hg Hg -2.3894 9.2266 'International Tables Vol C Tables 4.2.6.8 and 6.1.1.4'

loop_
_geom_angle_atom_site_label_1
_geom_angle_atom_site_label_2
_geom_angle_atom_site_label_3
_geom_angle_site_symmetry_1
_geom_angle_site_symmetry_3
_geom_angle
_geom_angle_publ_flag
O3 C1 O1 . . 126.09(18) ?
O3 C1 C2 . . 118.19(16) ?
O1 C1 C2 . . 115.71(17) ?
N3 C2 C3 . . 120.68(16) ?
N3 C2 C1 . . 117.50(15) ?
C3 C2 C1 . . 121.77(16) ?
C4 C3 C2 . . 119.22(17) ?
C4 C3 H3 . . 120.4 ?
C2 C3 H3 . . 120.4 ?
C3 C4 C5 . . 119.17(17) ?
C3 C4 H4 . . 120.4 ?
C5 C4 H4 . . 120.4 ?
C6 C5 C4 . . 118.98(17) ?
C6 C5 H5 . . 120.5 ?
C4 C5 H5 . . 120.5 ?
N3 C6 C5 . . 120.99(16) ?
N3 C6 C7 . . 117.26(15) ?
C5 C6 C7 . . 121.70(16) ?
O2 C7 O4 . . 127.38(18) ?
O2 C7 C6 . . 116.32(17) ?
O4 C7 C6 . . 116.30(16) ?
O5 C8 O8 . . 124.9(2) ?
O5 C8 C9 . . 117.18(18) ?
O8 C8 C9 . . 117.94(16) ?
N4 C9 C10 . . 121.04(18) ?
N4 C9 C8 . . 117.12(16) ?
C10 C9 C8 . . 121.83(17) ?
C11 C10 C9 . . 118.54(19) ?
C11 C10 H10 . . 120.7 ?
C9 C10 H10 . . 120.7 ?
C12 C11 C10 . . 119.94(19) ?
C12 C11 H11 . . 120.0 ?
C10 C11 H11 . . 120.0 ?
C11 C12 C13 . . 119.3(2) ?
C11 C12 H12 . . 120.4 ?
C13 C12 H12 . . 120.4 ?
N4 C13 C12 . . 120.12(18) ?
N4 C13 C14 . . 118.65(17) ?
C12 C13 C14 . . 121.23(18) ?
O6 C14 O7 . . 126.1(2) ?
O6 C14 C13 . . 116.7(2) ?
O7 C14 C13 . . 117.17(17) ?
N2 C15 C16 . . 110.37(17) ?
N2 C15 H15A . . 109.6 ?
C16 C15 H15A . . 109.6 ?
N2 C15 H15B . . 109.6 ?
C16 C15 H15B . . 109.6 ?
H15A C15 H15B . . 108.1 ?
N1 C16 C17 . . 109.51(18) ?
N1 C16 C15 . . 108.21(16) ?
C17 C16 C15 . . 113.74(19) ?
N1 C16 H16 . . 108.4 ?
C17 C16 H16 . . 108.4 ?
C15 C16 H16 . . 108.4 ?
C16 C17 H17A . . 109.5 ?
C16 C17 H17B . . 109.5 ?
H17A C17 H17B . . 109.5 ?
C16 C17 H17C . . 109.5 ?
H17A C17 H17C . . 109.5 ?
H17B C17 H17C . . 109.5 ?
C16 N1 H1A . . 109.5 ?
C16 N1 H1B . . 109.5 ?
H1A N1 H1B . . 109.5 ?
C16 N1 H1C . . 109.5 ?
H1A N1 H1C . . 109.5 ?
H1B N1 H1C . . 109.5 ?
C15 N2 H2A . . 109.5 ?
C15 N2 H2B . . 109.5 ?
H2A N2 H2B . . 109.5 ?
C15 N2 H2C . . 109.5 ?
H2A N2 H2C . . 109.5 ?
H2B N2 H2C . . 109.5 ?
C2 N3 C6 . . 120.94(15) ?
C2 N3 Hg1 . . 119.33(12) ?
C6 N3 Hg1 . . 119.53(12) ?
C13 N4 C9 . . 121.05(16) ?
C13 N4 Hg1 . . 121.45(12) ?
C9 N4 Hg1 . . 117.44(12) ?
C1 O3 Hg1 . . 111.54(12) ?
C7 O4 Hg1 . . 109.10(12) ?
C14 O7 Hg1 . . 112.51(13) ?
C8 O8 Hg1 . . 113.91(13) ?
H10A O10 H10B . . 110(4) ?
N3 Hg1 N4 . . 160.59(6) ?
N3 Hg1 O8 . . 126.00(5) ?
N4 Hg1 O8 . . 73.40(5) ?
N3 Hg1 O3 . . 71.57(5) ?
N4 Hg1 O3 . . 107.28(5) ?
O8 Hg1 O3 . . 102.19(6) ?
N3 Hg1 O4 . . 70.34(5) ?
N4 Hg1 O4 . . 115.63(5) ?
O8 Hg1 O4 . . 84.08(5) ?
O3 Hg1 O4 . . 136.51(5) ?
N3 Hg1 O7 . . 90.47(5) ?
N4 Hg1 O7 . . 70.12(5) ?
O8 Hg1 O7 . . 143.51(5) ?
O3 Hg1 O7 . . 89.59(6) ?
O4 Hg1 O7 . . 110.80(6) ?
H9A O9 H9B . . 114(7) ?

loop_
_geom_bond_atom_site_label_1
_geom_bond_atom_site_label_2
_geom_bond_site_symmetry_2
_geom_bond_distance
_geom_bond_publ_flag
C1 O3 . 1.243(2) ?
C1 O1 . 1.250(2) ?
C1 C2 . 1.522(2) ?
C2 N3 . 1.335(2) ?
C2 C3 . 1.386(2) ?
C3 C4 . 1.383(3) ?
C3 H3 . 0.9300 ?
C4 C5 . 1.389(3) ?
C4 H4 . 0.9300 ?
C5 C6 . 1.380(3) ?
C5 H5 . 0.9300 ?
C6 N3 . 1.339(2) ?
C6 C7 . 1.522(2) ?
C7 O2 . 1.231(2) ?
C7 O4 . 1.258(2) ?
C8 O5 . 1.242(2) ?
C8 O8 . 1.254(2) ?
C8 C9 . 1.517(3) ?
C9 N4 . 1.340(2) ?
C9 C10 . 1.380(3) ?
C10 C11 . 1.379(3) ?
C10 H10 . 0.9300 ?
C11 C12 . 1.375(3) ?
C11 H11 . 0.9300 ?
C12 C13 . 1.387(3) ?
C12 H12 . 0.9300 ?
C13 N4 . 1.338(2) ?
C13 C14 . 1.524(3) ?
C14 O6 . 1.230(3) ?
C14 O7 . 1.251(3) ?
C15 N2 . 1.484(3) ?
C15 C16 . 1.519(3) ?
C15 H15A . 0.9700 ?
C15 H15B . 0.9700 ?
C16 N1 . 1.488(2) ?
C16 C17 . 1.509(3) ?
C16 H16 . 0.9800 ?
C17 H17A . 0.9600 ?
C17 H17B . 0.9600 ?
C17 H17C . 0.9600 ?
N1 H1A . 0.8900 ?
N1 H1B . 0.8900 ?
N1 H1C . 0.8900 ?
N2 H2A . 0.8900 ?
N2 H2B . 0.8900 ?
N2 H2C . 0.8900 ?
N3 Hg1 . 2.1674(14) ?
N4 Hg1 . 2.1783(15) ?
O3 Hg1 . 2.4786(16) ?
O4 Hg1 . 2.5159(14) ?
O7 Hg1 . 2.5577(16) ?
O8 Hg1 . 2.3647(15) ?
O10 H10A . 0.73(4) ?
O10 H10B . 0.72(4) ?
O9 H9A . 0.72(5) ?
O9 H9B . 0.69(2) ?

loop_
_geom_hbond_atom_site_label_D
_geom_hbond_atom_site_label_H
_geom_hbond_atom_site_label_A
_geom_hbond_site_symmetry_A
_geom_hbond_distance_DH
_geom_hbond_distance_HA
_geom_hbond_distance_DA
_geom_hbond_angle_DHA
_geom_hbond_publ_flag
O9 H9A O5 2_665 0.72(5) 2.23(5) 2.821(3) 140(5) yes
O9 H9B O6 2_755 0.70(6) 2.48(7) 3.017(4) 135(8) yes
O10 H10A O2 . 0.73(4) 1.99(4) 2.718(3) 170(4) yes
O10 H10B O1 1_565 0.72(4) 2.11(4) 2.812(3) 166(4) yes
N1 H1A O5 1_645 0.89 1.99 2.876(3) 174 yes
N1 H1B O7 . 0.89 1.96 2.836(2) 168 yes
N1 H1C O10 1_545 0.89 1.94 2.806(3) 165 yes
N2 H2A O9 . 0.89 1.93 2.802(3) 165 yes
N2 H2B O4 1_645 0.89 1.96 2.845(2) 176 yes
N2 H2C O1 1_655 0.89 1.96 2.809(3) 158 yes
C10 H10 O3 2_565 0.93 2.40 3.197(3) 144 yes
C12 H12 O4 2_665 0.93 2.48 3.232(3) 138 yes
